data_7244276
loop_
_publ_author_name
'Wang, Yan-Ning'
'Tong, Liang'
Min-Wan,
'Liu, Jing-Yuan'
'Ye, Si-Yu'
'Mensah, Abraham'
'Li, Jun-Yi'
'Chen, Li-Zhuang'

_publ_section_title
;
 Band gap modulation of organic--inorganic Sb(iii) halide by molecular
 design
;
_journal_name_full CrystEngComm
_journal_paper_doi 10.1039/D1CE01615F
_journal_year 2022
_chemical_formula_moiety 'Cl4 Sb, Cl3 Sb, 3(C10 H15 F N), 2(Cl)'
_chemical_formula_sum 'C30 H45 Cl9 F3 N3 Sb2'
_chemical_formula_weight 1067.24
_space_group_crystal_system triclinic
_space_group_IT_number 2
_space_group_name_Hall '-P 1'
_space_group_name_H-M_alt 'P -1'
_atom_sites_solution_hydrogens geom
_atom_sites_solution_primary iterative
_atom_sites_solution_secondary difmap
_audit_creation_date 2021-06-15
_audit_creation_method
;
Olex2 1.2
(compiled 2018.05.29 svn.r3508 for OlexSys, GUI svn.r5506)
;
_audit_update_record
;
2021-09-25 deposited with the CCDC.	2022-01-10 downloaded from the CCDC.
;
_cell_angle_alpha 83.423(5)
_cell_angle_beta 89.796(6)
_cell_angle_gamma 76.621(5)
_cell_formula_units_Z 2
_cell_length_a 9.275(2)
_cell_length_b 13.826(3)
_cell_length_c 18.274(4)
_cell_measurement_reflns_used 4558
_cell_measurement_temperature 296(2)
_cell_measurement_theta_max 23.43
_cell_measurement_theta_min 2.50
_cell_volume 2264.1(9)
_computing_cell_refinement 'SAINT V8.18C (?, 2016)'
_computing_data_reduction 'SAINT V8.18C (?, 2016)'
_computing_molecular_graphics 'Olex2 (Dolomanov et al., 2009)'
_computing_publication_material 'Olex2 (Dolomanov et al., 2009)'
_computing_structure_refinement 'XL (Sheldrick, 2008)'
_computing_structure_solution 'olex2.solve (Bourhis et al., 2015)'
_diffrn_ambient_temperature 296.15
_diffrn_measured_fraction_theta_full 0.992
_diffrn_measured_fraction_theta_max 0.992
_diffrn_measurement_device_type 'Bruker APEX-II CCD'
_diffrn_measurement_method '\f and \w scans'
_diffrn_radiation_monochromator graphite
_diffrn_radiation_type MoK\a
_diffrn_radiation_wavelength 0.71073
_diffrn_reflns_av_R_equivalents 0.0245
_diffrn_reflns_av_unetI/netI 0.0431
_diffrn_reflns_limit_h_max 10
_diffrn_reflns_limit_h_min -11
_diffrn_reflns_limit_k_max 17
_diffrn_reflns_limit_k_min -17
_diffrn_reflns_limit_l_max 22
_diffrn_reflns_limit_l_min -19
_diffrn_reflns_number 16879
_diffrn_reflns_theta_full 26.37
_diffrn_reflns_theta_max 26.37
_diffrn_reflns_theta_min 1.12
_diffrn_source 'fine-focus sealed tube'
_diffrn_standards_number 0
_exptl_absorpt_coefficient_mu 1.760
_exptl_absorpt_correction_T_max 0.8299
_exptl_absorpt_correction_T_min 0.8035
_exptl_absorpt_correction_type none
_exptl_crystal_colour 'clear light white'
_exptl_crystal_colour_lustre clear
_exptl_crystal_colour_modifier light
_exptl_crystal_colour_primary white
_exptl_crystal_density_diffrn 1.565
_exptl_crystal_density_method 'not measured'
_exptl_crystal_description block
_exptl_crystal_F_000 1056
_exptl_crystal_recrystallization_method 'Re-crystallisation from solvent: HCl'
_exptl_crystal_size_max 0.13
_exptl_crystal_size_mid 0.12
_exptl_crystal_size_min 0.11
_refine_diff_density_max 3.544
_refine_diff_density_min -1.343
_refine_diff_density_rms 0.236
_refine_ls_extinction_method none
_refine_ls_goodness_of_fit_ref 1.058
_refine_ls_hydrogen_treatment constr
_refine_ls_matrix_type full
_refine_ls_number_parameters 433
_refine_ls_number_reflns 9192
_refine_ls_number_restraints 133
_refine_ls_restrained_S_all 1.054
_refine_ls_R_factor_all 0.1152
_refine_ls_R_factor_gt 0.0898
_refine_ls_shift/su_max 0.000
_refine_ls_shift/su_mean 0.000
_refine_ls_structure_factor_coef Fsqd
_refine_ls_weighting_details 'calc w=1/[\s^2^(Fo^2^)+(0.1772P)^2^+17.5220P] where P=(Fo^2^+2Fc^2^)/3'
_refine_ls_weighting_scheme calc
_refine_ls_wR_factor_gt 0.2772
_refine_ls_wR_factor_ref 0.3029
_reflns_number_gt 6739
_reflns_number_total 9192
_reflns_threshold_expression >2sigma(I)
_cod_data_source_file d1ce01615f2.cif
_cod_data_source_block 1
_cod_database_code 7244276
_olex2_refinement_description
;
1. Fixed Uiso
 At 1.2 times of:
  All C(H) groups, All C(H,H) groups
 At 1.5 times of:
  All C(H,H,H) groups
2. Rigid bond restraints
 All non-hydrogen atoms
 with sigma for 1-2 distances of 0.01 and sigma for 1-3 distances of 0.12
3. Uiso/Uaniso restraints and constraints
Uanis(N17) \\sim Ueq, Uanis(C41) \\sim Ueq, Uanis(C43) \\sim Ueq, Uanis(C19)
\\sim Ueq, Uanis(C77) \\sim Ueq: with sigma of 0.006 and sigma for terminal
atoms of 0.012
4.a Secondary CH2 refined with riding coordinates:
 C77(H77A,H77B), C15(H15A,H15B), C10(H10A,H10B)
4.b Aromatic/amide H refined with riding coordinates:
 C48(H48), C54(H54), C64(H64), C12(H12), C31(H31), C44(H44), C79(H79),
 C20(H20), C28(H28), C30(H30), C36(H36), C2(H2)
4.c Idealised Me refined as rotating group:
 C41(H41A,H41B,H41C), C43(H43A,H43B,H43C), C11(H11A,H11B,H11C), C27(H27A,H27B,
 H27C), C33(H33A,H33B,H33C), C26(H26A,H26B,H26C), C49(H49A,H49B,H49C), C1(H1A,
 H1B,H1C), C19(H19A,H19B,H19C)
;
_olex2_submission_special_instructions 'No special instructions were received'

loop_
_space_group_symop_id
_space_group_symop_operation_xyz
1 'x, y, z'
2 '-x, -y, -z'

loop_
_atom_site_label
_atom_site_type_symbol
_atom_site_fract_x
_atom_site_fract_y
_atom_site_fract_z
_atom_site_U_iso_or_equiv
_atom_site_adp_type
_atom_site_occupancy
_atom_site_calc_flag
_atom_site_disorder_assembly
_atom_site_disorder_group
_atom_site_refinement_flags_posn
_atom_site_refinement_flags_adp
Sb1 Sb 0.80450(8) 0.37421(5) 0.31016(4) 0.0463(3) Uani 1 d . . . U
Sb2 Sb 0.67451(8) 0.62860(5) 0.19922(4) 0.0491(3) Uani 1 d . . . U
Cl6 Cl 1.0528(3) 0.2578(2) 0.30460(18) 0.0607(7) Uani 1 d . . . U
Cl7 Cl 0.6752(4) 0.2367(2) 0.31450(19) 0.0629(8) Uani 1 d . . . U
Cl8 Cl 0.4442(4) 0.6772(3) 0.11825(19) 0.0727(9) Uani 1 d . . . U
Cl9 Cl 0.8180(4) 0.6942(3) 0.10204(19) 0.0766(10) Uani 1 d . . . U
Cl10 Cl 0.8291(4) 0.3475(3) 0.45517(19) 0.0798(11) Uani 1 d . . . U
N17 N 1.1064(15) -0.1656(10) 0.2549(8) 0.081(3) Uani 1 d . . . U
C38 C 0.996(3) 0.1372(18) 0.0569(16) 0.121(6) Uani 1 d . . . U
C41 C 0.964(2) -0.1270(15) 0.2891(11) 0.103(5) Uani 1 d . . . U
H41A H 0.9018 -0.0773 0.2547 0.155 Uiso 1 calc . . GR .
H41B H 0.9816 -0.0974 0.3323 0.155 Uiso 1 calc . . GR .
H41C H 0.9167 -0.1809 0.3026 0.155 Uiso 1 calc . . GR .
C43 C 1.070(2) -0.2084(16) 0.1870(11) 0.106(6) Uani 1 d . . . U
H43A H 1.0677 -0.2775 0.1997 0.159 Uiso 1 calc . . GR .
H43B H 1.1434 -0.2035 0.1507 0.159 Uiso 1 calc . . GR .
H43C H 0.9742 -0.1717 0.1675 0.159 Uiso 1 calc . . GR .
C48 C 1.012(3) 0.0735(16) 0.1843(13) 0.121(7) Uani 1 d . . . U
H48 H 0.9845 0.0835 0.2324 0.145 Uiso 1 calc . . R .
F53 F 0.939(2) 0.2049(11) -0.0010(10) 0.162(6) Uani 1 d . . . U
C54 C 1.164(2) -0.008(2) 0.1058(16) 0.122(7) Uani 1 d . . . U
H54 H 1.2423 -0.0610 0.0980 0.147 Uiso 1 calc . . R .
C64 C 0.937(4) 0.1490(17) 0.1248(16) 0.155(11) Uani 1 d . . . U
H64 H 0.8558 0.2004 0.1328 0.186 Uiso 1 calc . . R .
C73 C 1.111(2) -0.0035(13) 0.1756(12) 0.092(4) Uani 1 d . . . U
C77 C 1.179(2) -0.0765(16) 0.2348(12) 0.105(5) Uani 1 d . . . U
H77A H 1.1802 -0.0427 0.2784 0.126 Uiso 1 calc . . R .
H77B H 1.2810 -0.1030 0.2224 0.126 Uiso 1 calc . . R .
N4 N 0.2915(10) 0.3607(7) 0.4816(5) 0.049(2) Uani 1 d . . . U
C11 C 0.4272(16) 0.3933(12) 0.5051(10) 0.080(4) Uani 1 d . . . U
H11A H 0.4937 0.3380 0.5330 0.121 Uiso 1 calc . . GR .
H11B H 0.3980 0.4471 0.5349 0.121 Uiso 1 calc . . GR .
H11C H 0.4760 0.4157 0.4622 0.121 Uiso 1 calc . . GR .
C12 C 0.337(2) 0.1143(11) 0.5464(9) 0.079(4) Uani 1 d . . . U
H12 H 0.2341 0.1284 0.5405 0.094 Uiso 1 calc . . R .
C13 C 0.4141(16) 0.1759(10) 0.5087(7) 0.061(3) Uani 1 d . . . U
C15 C 0.3398(16) 0.2598(10) 0.4537(7) 0.063(3) Uani 1 d . . . U
H15A H 0.2532 0.2429 0.4338 0.076 Uiso 1 calc . . R .
H15B H 0.4069 0.2657 0.4134 0.076 Uiso 1 calc . . R .
F21 F 0.6182(16) -0.0665(8) 0.6516(6) 0.129(5) Uani 1 d . . . U
C27 C 0.1889(16) 0.3581(12) 0.5447(8) 0.077(4) Uani 1 d . . . U
H27A H 0.2286 0.3008 0.5797 0.115 Uiso 1 calc . . GR .
H27B H 0.0936 0.3538 0.5268 0.115 Uiso 1 calc . . GR .
H27C H 0.1785 0.4179 0.5681 0.115 Uiso 1 calc . . GR .
C31 C 0.5630(16) 0.1550(12) 0.5196(8) 0.071(3) Uani 1 d . . . U
H31 H 0.6186 0.1954 0.4942 0.085 Uiso 1 calc . . R .
C33 C 0.2083(19) 0.4358(10) 0.4236(8) 0.080(4) Uani 1 d . . . U
H33A H 0.1541 0.4928 0.4455 0.120 Uiso 1 calc . . GR .
H33B H 0.1404 0.4070 0.3987 0.120 Uiso 1 calc . . GR .
H33C H 0.2763 0.4564 0.3888 0.120 Uiso 1 calc . . GR .
C44 C 0.406(2) 0.0334(12) 0.5923(9) 0.086(4) Uani 1 d . . . U
H44 H 0.3519 -0.0101 0.6148 0.103 Uiso 1 calc . . R .
C47 C 0.550(2) 0.0155(12) 0.6053(8) 0.086(4) Uani 1 d . . . U
C79 C 0.6332(19) 0.0728(13) 0.5688(8) 0.082(4) Uani 1 d . . . U
H79 H 0.7354 0.0578 0.5762 0.099 Uiso 1 calc . . R .
N5 N 0.2747(12) 0.4053(8) 0.1150(6) 0.060(2) Uani 1 d . . . U
C9 C 0.3578(15) 0.2173(10) 0.1135(7) 0.062(3) Uani 1 d . . . U
C10 C 0.2322(16) 0.3056(11) 0.1083(8) 0.069(3) Uani 1 d . . . U
H10A H 0.1634 0.2950 0.1468 0.083 Uiso 1 calc . . R .
H10B H 0.1808 0.3109 0.0613 0.083 Uiso 1 calc . . R .
F14 F 0.7086(16) -0.0301(9) 0.1286(7) 0.152(6) Uani 1 d . . . U
C20 C 0.401(2) 0.1589(12) 0.1805(8) 0.080(4) Uani 1 d . . . U
H20 H 0.3515 0.1774 0.2229 0.096 Uiso 1 calc . . R .
C26 C 0.385(2) 0.4220(13) 0.0565(10) 0.093(5) Uani 1 d . . . U
H26A H 0.4664 0.3645 0.0594 0.140 Uiso 1 calc . . GR .
H26B H 0.4200 0.4801 0.0641 0.140 Uiso 1 calc . . GR .
H26C H 0.3371 0.4318 0.0087 0.140 Uiso 1 calc . . GR .
C28 C 0.436(2) 0.1917(13) 0.0524(8) 0.095(6) Uani 1 d . . . U
H28 H 0.4142 0.2329 0.0080 0.114 Uiso 1 calc . . R .
C30 C 0.548(2) 0.1044(14) 0.0557(10) 0.112(7) Uani 1 d . . . U
H30 H 0.5955 0.0839 0.0132 0.135 Uiso 1 calc . . R .
C36 C 0.512(2) 0.0773(14) 0.1857(9) 0.100(6) Uani 1 d . . . U
H36 H 0.5381 0.0393 0.2310 0.120 Uiso 1 calc . . R .
C49 C 0.339(2) 0.4042(15) 0.1900(9) 0.094(5) Uani 1 d . . . U
H49A H 0.2801 0.3759 0.2262 0.141 Uiso 1 calc . . GR .
H49B H 0.3380 0.4714 0.1988 0.141 Uiso 1 calc . . GR .
H49C H 0.4385 0.3646 0.1931 0.141 Uiso 1 calc . . GR .
C63 C 0.588(2) 0.0495(12) 0.1229(9) 0.092(5) Uani 1 d . . . U
Cl1 Cl 0.6042(4) 0.7845(2) 0.2587(2) 0.0734(9) Uani 1 d . . . U
Cl2 Cl 0.7689(3) 0.41307(19) 0.15229(14) 0.0455(6) Uani 1 d . . . U
Cl11 Cl 0.5180(3) 0.5207(2) 0.31713(14) 0.0517(6) Uani 1 d . . . U
C1 C 0.1402(18) 0.4865(14) 0.0987(11) 0.095(5) Uani 1 d . . . U
H1A H 0.1075 0.4878 0.0487 0.142 Uiso 1 calc . . GR .
H1B H 0.1623 0.5495 0.1052 0.142 Uiso 1 calc . . GR .
H1C H 0.0633 0.4749 0.1315 0.142 Uiso 1 calc . . GR .
C2 C 1.109(3) 0.062(2) 0.0458(16) 0.125(7) Uani 1 d . . . U
H2 H 1.1500 0.0566 -0.0005 0.150 Uiso 1 calc . . R .
C19 C 1.195(3) -0.241(2) 0.3100(15) 0.145(8) Uani 1 d . . . U
H19A H 1.1730 -0.2219 0.3583 0.218 Uiso 1 calc . . GR .
H19B H 1.2984 -0.2467 0.3010 0.218 Uiso 1 calc . . GR .
H19C H 1.1715 -0.3047 0.3066 0.218 Uiso 1 calc . . GR .
Cl3 Cl 0.9495(3) 0.56421(19) 0.28882(12) 0.0425(5) Uani 1 d . . . U

loop_
_atom_site_aniso_label
_atom_site_aniso_U_11
_atom_site_aniso_U_22
_atom_site_aniso_U_33
_atom_site_aniso_U_23
_atom_site_aniso_U_13
_atom_site_aniso_U_12
Sb1 0.0451(4) 0.0485(4) 0.0457(4) -0.0032(3) -0.0001(3) -0.0126(3)
Sb2 0.0504(4) 0.0498(5) 0.0436(4) -0.0013(3) 0.0018(3) -0.0069(3)
Cl6 0.0459(14) 0.0678(18) 0.0663(18) -0.0163(14) -0.0008(13) -0.0046(13)
Cl7 0.0626(18) 0.0545(16) 0.078(2) -0.0037(14) -0.0017(15) -0.0286(14)
Cl8 0.0514(16) 0.100(3) 0.0620(18) 0.0017(17) -0.0109(14) -0.0143(16)
Cl9 0.068(2) 0.105(3) 0.0564(18) 0.0148(17) 0.0008(15) -0.0300(19)
Cl10 0.066(2) 0.128(3) 0.0621(19) -0.042(2) 0.0142(16) -0.041(2)
N17 0.075(5) 0.086(5) 0.082(5) -0.020(4) 0.003(4) -0.016(4)
C38 0.116(16) 0.099(14) 0.160(16) -0.019(11) 0.022(13) -0.046(10)
C41 0.088(8) 0.103(10) 0.103(9) 0.013(8) 0.014(7) -0.002(7)
C43 0.109(10) 0.121(10) 0.093(9) -0.030(8) 0.002(8) -0.029(8)
C48 0.17(2) 0.090(12) 0.114(14) -0.052(10) 0.036(14) -0.040(10)
F53 0.181(15) 0.120(11) 0.179(15) 0.011(9) 0.022(11) -0.039(10)
C54 0.078(12) 0.141(19) 0.159(16) -0.045(13) 0.027(12) -0.035(12)
C64 0.25(4) 0.073(12) 0.145(18) -0.034(11) 0.024(17) -0.046(16)
C73 0.086(11) 0.081(9) 0.124(11) -0.028(8) -0.007(8) -0.043(7)
C77 0.100(7) 0.111(7) 0.110(7) -0.017(5) -0.002(5) -0.034(5)
N4 0.046(5) 0.054(5) 0.050(5) -0.008(4) 0.000(4) -0.019(4)
C11 0.071(9) 0.078(9) 0.107(12) -0.030(9) -0.008(8) -0.037(8)
C12 0.099(11) 0.062(8) 0.080(10) -0.006(6) -0.008(8) -0.030(7)
C13 0.077(7) 0.056(6) 0.052(6) -0.021(5) -0.002(5) -0.012(5)
C15 0.086(9) 0.063(7) 0.044(6) -0.017(5) -0.003(6) -0.022(6)
F21 0.192(12) 0.084(7) 0.077(6) 0.010(5) 0.001(7) 0.029(7)
C27 0.062(8) 0.082(10) 0.076(9) 0.000(7) 0.021(7) -0.002(7)
C31 0.071(7) 0.079(9) 0.061(8) -0.009(6) 0.011(6) -0.011(7)
C33 0.104(12) 0.055(8) 0.077(9) 0.014(6) -0.018(8) -0.018(7)
C44 0.115(10) 0.063(8) 0.078(10) 0.008(7) 0.011(9) -0.028(8)
C47 0.127(10) 0.069(8) 0.049(7) -0.007(6) -0.002(8) 0.003(8)
C79 0.081(10) 0.095(11) 0.058(8) -0.011(6) -0.001(7) 0.007(7)
N5 0.060(6) 0.067(6) 0.054(5) -0.015(5) 0.000(4) -0.018(5)
C9 0.066(7) 0.071(8) 0.051(6) -0.005(5) -0.007(5) -0.021(5)
C10 0.065(8) 0.083(8) 0.066(8) -0.023(7) 0.005(6) -0.023(6)
F14 0.172(12) 0.097(8) 0.136(10) 0.023(7) 0.028(9) 0.053(8)
C20 0.105(12) 0.082(9) 0.048(6) -0.002(6) 0.008(7) -0.014(7)
C26 0.107(13) 0.094(12) 0.092(11) -0.028(9) 0.037(9) -0.042(10)
C28 0.109(13) 0.097(11) 0.054(7) 0.007(8) 0.003(7) 0.021(9)
C30 0.141(17) 0.094(12) 0.070(9) -0.003(8) 0.020(10) 0.033(10)
C36 0.124(15) 0.088(11) 0.069(9) 0.012(8) 0.012(9) 0.003(9)
C49 0.105(13) 0.118(14) 0.066(8) -0.036(9) -0.002(8) -0.027(11)
C63 0.116(13) 0.067(9) 0.078(8) -0.006(7) -0.001(8) 0.011(8)
Cl1 0.080(2) 0.0497(16) 0.089(2) -0.0246(16) -0.0024(18) -0.0039(15)
Cl2 0.0396(12) 0.0475(13) 0.0546(14) -0.0265(11) 0.0054(10) -0.0107(10)
Cl11 0.0446(13) 0.0743(18) 0.0387(12) -0.0086(12) 0.0077(10) -0.0178(12)
C1 0.065(9) 0.106(13) 0.107(13) -0.005(10) -0.008(9) -0.010(7)
C2 0.111(16) 0.133(18) 0.147(18) -0.046(13) 0.038(14) -0.046(11)
C19 0.134(12) 0.144(12) 0.145(12) -0.002(9) -0.019(10) -0.014(9)
Cl3 0.0397(12) 0.0553(14) 0.0292(10) 0.0030(9) -0.0032(9) -0.0084(10)

loop_
_atom_type_symbol
_atom_type_description
_atom_type_scat_dispersion_real
_atom_type_scat_dispersion_imag
_atom_type_scat_source
C C 0.0033 0.0016 'International Tables Vol C Tables 4.2.6.8 and 6.1.1.4'
H H 0.0000 0.0000 'International Tables Vol C Tables 4.2.6.8 and 6.1.1.4'
Cl Cl 0.1484 0.1585 'International Tables Vol C Tables 4.2.6.8 and 6.1.1.4'
F F 0.0171 0.0103 'International Tables Vol C Tables 4.2.6.8 and 6.1.1.4'
N N 0.0061 0.0033 'International Tables Vol C Tables 4.2.6.8 and 6.1.1.4'
Sb Sb -0.5866 1.5461 'International Tables Vol C Tables 4.2.6.8 and 6.1.1.4'

loop_
_geom_angle_atom_site_label_1
_geom_angle_atom_site_label_2
_geom_angle_atom_site_label_3
_geom_angle
_geom_angle_site_symmetry_1
_geom_angle_site_symmetry_3
_geom_angle_publ_flag
Cl6 Sb1 Cl10 89.08(12) . . ?
Cl6 Sb1 Cl2 93.35(9) . . ?
Cl7 Sb1 Cl6 92.47(11) . . ?
Cl7 Sb1 Cl10 89.57(12) . . ?
Cl7 Sb1 Cl2 91.72(10) . . ?
Cl10 Sb1 Cl2 177.19(11) . . ?
Cl9 Sb2 Cl8 91.22(12) . . ?
Cl9 Sb2 Cl1 96.01(14) . . ?
Cl1 Sb2 Cl8 92.02(13) . . ?
C41 N17 C43 106.1(15) . . ?
C41 N17 C77 107.4(14) . . ?
C41 N17 C19 106.4(16) . . ?
C43 N17 C77 111.3(15) . . ?
C19 N17 C43 113.0(17) . . ?
C19 N17 C77 112.0(16) . . ?
F53 C38 C64 119(3) . . ?
C2 C38 F53 118(3) . . ?
C2 C38 C64 123(3) . . ?
C73 C48 C64 125(2) . . ?
C73 C54 C2 124(2) . . ?
C38 C64 C48 114(3) . . ?
C48 C73 C54 115(2) . . ?
C48 C73 C77 124(2) . . ?
C54 C73 C77 120(2) . . ?
C73 C77 N17 116.8(16) . . ?
C15 N4 C11 108.9(10) . . ?
C27 N4 C11 109.9(11) . . ?
C27 N4 C15 111.8(10) . . ?
C33 N4 C11 109.5(11) . . ?
C33 N4 C15 110.7(10) . . ?
C33 N4 C27 105.9(11) . . ?
C44 C12 C13 121.3(17) . . ?
C12 C13 C15 121.4(14) . . ?
C31 C13 C12 118.1(14) . . ?
C31 C13 C15 120.4(13) . . ?
C13 C15 N4 115.9(9) . . ?
C13 C31 C79 120.1(15) . . ?
C47 C44 C12 120.5(16) . . ?
C44 C47 F21 119.6(18) . . ?
C44 C47 C79 120.8(15) . . ?
C79 C47 F21 119.4(18) . . ?
C47 C79 C31 119.0(16) . . ?
C26 N5 C10 109.3(10) . . ?
C49 N5 C10 110.0(12) . . ?
C49 N5 C26 110.7(13) . . ?
C1 N5 C10 107.8(11) . . ?
C1 N5 C26 106.6(13) . . ?
C1 N5 C49 112.3(12) . . ?
C20 C9 C10 121.3(13) . . ?
C28 C9 C10 120.4(13) . . ?
C28 C9 C20 118.3(14) . . ?
C9 C10 N5 114.9(11) . . ?
C36 C20 C9 121.9(14) . . ?
C9 C28 C30 120.8(14) . . ?
C63 C30 C28 118.6(15) . . ?
C20 C36 C63 119.5(15) . . ?
F14 C63 C36 119.9(15) . . ?
C30 C63 F14 119.5(16) . . ?
C30 C63 C36 120.5(16) . . ?
C38 C2 C54 118(3) . . ?

loop_
_geom_bond_atom_site_label_1
_geom_bond_atom_site_label_2
_geom_bond_distance
_geom_bond_site_symmetry_2
_geom_bond_publ_flag
Sb1 Cl6 2.495(3) . ?
Sb1 Cl7 2.466(3) . ?
Sb1 Cl10 2.637(4) . ?
Sb1 Cl2 2.879(3) . ?
Sb2 Cl8 2.516(3) . ?
Sb2 Cl9 2.433(3) . ?
Sb2 Cl1 2.476(3) . ?
N17 C41 1.47(2) . ?
N17 C43 1.51(2) . ?
N17 C77 1.54(2) . ?
N17 C19 1.47(3) . ?
C38 F53 1.35(3) . ?
C38 C64 1.37(3) . ?
C38 C2 1.33(3) . ?
C48 C64 1.47(4) . ?
C48 C73 1.26(3) . ?
C54 C73 1.37(3) . ?
C54 C2 1.39(3) . ?
C73 C77 1.43(3) . ?
N4 C11 1.510(15) . ?
N4 C15 1.509(15) . ?
N4 C27 1.495(15) . ?
N4 C33 1.477(16) . ?
C12 C13 1.36(2) . ?
C12 C44 1.35(2) . ?
C13 C15 1.483(19) . ?
C13 C31 1.35(2) . ?
F21 C47 1.361(18) . ?
C31 C79 1.40(2) . ?
C44 C47 1.32(2) . ?
C47 C79 1.35(2) . ?
N5 C10 1.536(17) . ?
N5 C26 1.510(18) . ?
N5 C49 1.492(18) . ?
N5 C1 1.477(19) . ?
C9 C10 1.474(19) . ?
C9 C20 1.393(19) . ?
C9 C28 1.37(2) . ?
F14 C63 1.371(19) . ?
C20 C36 1.33(2) . ?
C28 C30 1.40(2) . ?
C30 C63 1.37(2) . ?
C36 C63 1.39(2) . ?
